data_2108188
loop_
_publ_author_name
'Truong, Khai-Nghi'
'Merkens, Carina'
'Meven, Martin'
'Fa\&sb\"ander, Bj\"orn'
'Dronskowski, Richard'
'Englert, Ulli'

_publ_section_title
;
 Phase transition and proton ordering at 50K in
 3-(pyridin-4-yl)pentane-2,4-dione
;
_journal_coeditor_code HW5050SUP1
_journal_issue 6
_journal_name_full 'Acta Crystallographica Section B'
_journal_page_first 1172
_journal_page_last 1178
_journal_paper_doi 10.1107/S2052520617015591
_journal_volume 73
_journal_year 2017
_chemical_formula_moiety 'C10 H11 N O2'
_chemical_formula_sum 'C10 H11 N O2'
_chemical_formula_weight 177.20
_chemical_name_common 'compound 1beta'
_space_group_crystal_system triclinic
_space_group_IT_number 2
_space_group_name_Hall '-P 1'
_space_group_name_H-M_alt 'P -1'
_symmetry_space_group_name_Hall '-P 1'
_symmetry_space_group_name_H-M 'P -1'
_atom_sites_solution_hydrogens difmap
_audit_creation_method SHELXL-2014/7
_cell_angle_alpha 101.482(3)
_cell_angle_beta 96.2307(13)
_cell_angle_gamma 96.0785(13)
_cell_formula_units_Z 2
_cell_length_a 6.2755(2)
_cell_length_b 8.6368(2)
_cell_length_c 8.6570(2)
_cell_measurement_reflns_used 34
_cell_measurement_temperature 2.5(5)
_cell_volume 453.17(2)
_computing_structure_refinement 'SHELXL-2014/7 (Sheldrick, 2014)'
_diffrn_ambient_temperature 2.5(5)
_diffrn_measured_fraction_theta_full 0.971
_diffrn_measured_fraction_theta_max 0.638
_diffrn_measurement_device_type 'closed Eulerian cradle HEiDi'
_diffrn_measurement_method 'rocking scan'
_diffrn_radiation_source 'FRM II'
_diffrn_radiation_type neutrons
_diffrn_radiation_wavelength 0.793
_diffrn_reflns_av_R_equivalents 0.0733
_diffrn_reflns_av_unetI/netI 0.0817
_diffrn_reflns_Laue_measured_fraction_full 0.971
_diffrn_reflns_Laue_measured_fraction_max 0.638
_diffrn_reflns_limit_h_max 7
_diffrn_reflns_limit_h_min -8
_diffrn_reflns_limit_k_max 11
_diffrn_reflns_limit_k_min -11
_diffrn_reflns_limit_l_max 10
_diffrn_reflns_limit_l_min -11
_diffrn_reflns_number 2315
_diffrn_reflns_point_group_measured_fraction_full 0.971
_diffrn_reflns_point_group_measured_fraction_max 0.638
_diffrn_reflns_theta_full 28.411
_diffrn_reflns_theta_max 36.069
_diffrn_reflns_theta_min 2.703
_diffrn_standards_decay_% 0
_diffrn_standards_interval_count 0
_diffrn_standards_number 0
_exptl_absorpt_coefficient_mu 0.001
_exptl_absorpt_correction_type none
_exptl_crystal_colour colourless
_exptl_crystal_density_diffrn 1.299
_exptl_crystal_description prism
_exptl_crystal_F_000 18
_exptl_crystal_size_max 4.4
_exptl_crystal_size_mid 4.3
_exptl_crystal_size_min 3.3
_refine_diff_density_max 0.271
_refine_diff_density_min -0.188
_refine_diff_density_rms 0.042
_refine_ls_extinction_coef 1.9(8)
_refine_ls_extinction_expression Fc^*^=kFc[1+0.001xFc^2^\l^3^/sin(2\q)]^-1/4^
_refine_ls_extinction_method 'SHELXL-2014/7 (Sheldrick 2014'
_refine_ls_goodness_of_fit_ref 1.084
_refine_ls_hydrogen_treatment refall
_refine_ls_matrix_type full
_refine_ls_number_parameters 160
_refine_ls_number_reflns 1555
_refine_ls_number_restraints 67
_refine_ls_restrained_S_all 1.073
_refine_ls_R_factor_all 0.1460
_refine_ls_R_factor_gt 0.1069
_refine_ls_shift/su_max 0.002
_refine_ls_shift/su_mean 0.000
_refine_ls_structure_factor_coef Fsqd
_refine_ls_weighting_details 'w=1/[\s^2^(Fo^2^)+(0.1200P)^2^+0.3000P] where P=(Fo^2^+2Fc^2^)/3'
_refine_ls_weighting_scheme calc
_refine_ls_wR_factor_gt 0.2514
_refine_ls_wR_factor_ref 0.2844
_reflns_Friedel_coverage 0.000
_reflns_number_gt 1121
_reflns_number_total 1555
_reflns_threshold_expression 'I > 2\s(I)'
_cod_data_source_file hw5050sup1.cif
_cod_data_source_block 2k5
_cod_database_code 2108188
_shelx_shelxl_version_number 2014/7
_shelx_space_group_comment
;
The symmetry employed for this shelxl refinement is uniquely defined
by the following loop, which should always be used as a source of
symmetry information in preference to the above space-group names.
They are only intended as comments.
;

loop_
_space_group_symop_operation_xyz
'x, y, z'
'-x, -y, -z'

loop_
_atom_site_label
_atom_site_type_symbol
_atom_site_fract_x
_atom_site_fract_y
_atom_site_fract_z
_atom_site_U_iso_or_equiv
_atom_site_adp_type
_atom_site_occupancy
_atom_site_site_symmetry_order
_atom_site_calc_flag
_atom_site_refinement_flags_posn
_atom_site_refinement_flags_adp
O1 O 0.2910(14) 0.5563(10) 0.6676(10) 0.0183(17) Uiso 1 1 d . .
H1O H 0.255(3) 0.4448(14) 0.5948(16) 0.036(3) Uani 1 1 d . U
O2 O 0.2195(16) 0.3361(11) 0.4370(11) 0.026(2) Uiso 1 1 d . .
N1 N 0.2422(12) 0.9204(6) 0.0759(7) 0.0233(8) Uani 1 1 d . .
C2 C 0.0833(13) 0.9040(10) 0.1666(10) 0.0241(18) Uiso 1 1 d . .
H2 H -0.043(2) 0.981(2) 0.157(2) 0.034(4) Uani 1 1 d . U
C3 C 0.0819(13) 0.8013(10) 0.2749(11) 0.0258(18) Uiso 1 1 d D .
H3 H -0.059(3) 0.791(2) 0.344(2) 0.039(4) Uani 1 1 d . U
C4 C 0.2464(14) 0.7082(9) 0.2872(9) 0.0197(10) Uiso 1 1 d D .
C5 C 0.4106(12) 0.7264(10) 0.1913(9) 0.0187(15) Uiso 1 1 d D .
H5 H 0.536(3) 0.657(2) 0.195(2) 0.039(4) Uani 1 1 d . U
C6 C 0.4005(12) 0.8329(9) 0.0869(9) 0.0196(16) Uiso 1 1 d . .
H6 H 0.532(4) 0.852(3) 0.019(3) 0.049(5) Uani 1 1 d . U
C7 C 0.3386(13) 0.8261(9) 0.6446(9) 0.0221(15) Uiso 1 1 d . .
H7A H 0.261(4) 0.855(2) 0.751(3) 0.058(5) Uani 1 1 d . U
H7B H 0.288(4) 0.9095(19) 0.5690(19) 0.051(4) Uani 1 1 d . U
H7C H 0.520(3) 0.853(2) 0.685(3) 0.061(5) Uani 1 1 d . U
C8 C 0.2870(12) 0.6557(9) 0.5660(9) 0.0180(14) Uiso 1 1 d . .
C9 C 0.2541(15) 0.6009(9) 0.4030(9) 0.0197(10) Uiso 1 1 d . .
C10 C 0.2142(13) 0.4325(9) 0.3400(10) 0.0221(15) Uiso 1 1 d . .
C11 C 0.1715(13) 0.3650(9) 0.1635(9) 0.0214(16) Uiso 1 1 d . .
H11A H 0.140(3) 0.2315(14) 0.1491(19) 0.036(3) Uani 1 1 d . U
H11B H 0.308(3) 0.395(2) 0.1022(19) 0.051(4) Uani 1 1 d . U
H11C H 0.034(3) 0.405(2) 0.1195(19) 0.046(4) Uani 1 1 d . U

loop_
_atom_site_aniso_label
_atom_site_aniso_U_11
_atom_site_aniso_U_22
_atom_site_aniso_U_33
_atom_site_aniso_U_23
_atom_site_aniso_U_13
_atom_site_aniso_U_12
H1O 0.044(7) 0.013(5) 0.041(7) -0.015(5) 0.011(7) 0.002(5)
N1 0.0267(19) 0.015(3) 0.024(3) -0.0067(12) 0.006(2) 0.000(2)
H2 0.014(6) 0.042(8) 0.049(8) 0.012(6) 0.004(6) 0.009(6)
H3 0.041(9) 0.030(7) 0.055(9) 0.012(6) 0.031(7) 0.012(6)
H5 0.034(8) 0.032(7) 0.047(8) 0.002(6) 0.013(7) -0.009(6)
H6 0.059(10) 0.049(9) 0.048(9) 0.013(7) 0.029(8) 0.015(8)
H7A 0.069(11) 0.052(9) 0.062(10) 0.008(7) 0.035(9) 0.032(8)
H7B 0.082(11) 0.039(7) 0.035(7) 0.015(6) -0.009(7) 0.029(8)
H7C 0.038(7) 0.046(8) 0.074(10) -0.028(7) 0.000(7) -0.022(6)
H11A 0.046(8) 0.012(5) 0.043(7) -0.013(5) 0.011(6) 0.006(5)
H11B 0.046(8) 0.060(9) 0.031(7) -0.020(6) 0.020(6) -0.017(7)
H11C 0.034(7) 0.050(8) 0.040(7) -0.020(6) 0.000(6) 0.011(6)

loop_
_atom_type_symbol
_atom_type_description
_atom_type_scat_dispersion_real
_atom_type_scat_dispersion_imag
_atom_type_scat_source
C C 0.0000 0.0000 'International Tables Vol C Tables 4.2.6.8 and 6.1.1.4'
H H 0.0000 0.0000 'International Tables Vol C Tables 4.2.6.8 and 6.1.1.4'
N N 0.0000 0.0000 'International Tables Vol C Tables 4.2.6.8 and 6.1.1.4'
O O 0.0000 0.0000 'International Tables Vol C Tables 4.2.6.8 and 6.1.1.4'

loop_
_geom_angle_atom_site_label_1
_geom_angle_atom_site_label_2
_geom_angle_atom_site_label_3
_geom_angle
C8 O1 H1O 103.9(11)
C10 O2 H1O 103.1(9)
C6 N1 C2 117.8(4)
N1 C2 C3 123.3(8)
N1 C2 H2 115.6(13)
C3 C2 H2 121.0(13)
C4 C3 C2 119.6(8)
C4 C3 H3 121.0(13)
C2 C3 H3 119.3(12)
C3 C4 C5 116.4(5)
C3 C4 C9 121.3(8)
C5 C4 C9 122.2(7)
C4 C5 C6 120.4(7)
C4 C5 H5 119.0(13)
C6 C5 H5 120.5(13)
N1 C6 C5 122.6(7)
N1 C6 H6 117.2(15)
C5 C6 H6 120.1(15)
C8 C7 H7A 112.2(13)
C8 C7 H7B 114.3(11)
H7A C7 H7B 105.6(17)
C8 C7 H7C 108.5(11)
H7A C7 H7C 106.2(18)
H7B C7 H7C 109.8(19)
O1 C8 C9 122.3(7)
O1 C8 C7 113.9(7)
C9 C8 C7 123.7(7)
C8 C9 C10 118.8(4)
C8 C9 C4 123.5(8)
C10 C9 C4 117.6(8)
O2 C10 C9 119.2(8)
O2 C10 C11 119.3(8)
C9 C10 C11 121.5(7)
C10 C11 H11A 106.0(10)
C10 C11 H11B 112.6(10)
H11A C11 H11B 109.4(15)
C10 C11 H11C 107.9(10)
H11A C11 H11C 109.2(15)
H11B C11 H11C 111.4(18)

loop_
_geom_bond_atom_site_label_1
_geom_bond_atom_site_label_2
_geom_bond_distance
O1 C8 1.346(11)
O1 H1O 1.028(12)
O2 C10 1.296(13)
O2 H1O 1.475(14)
N1 C6 1.317(11)
N1 C2 1.348(11)
C2 C3 1.413(12)
C2 H2 1.09(2)
C3 C4 1.382(9)
C3 H3 1.125(18)
C4 C5 1.407(9)
C4 C9 1.495(7)
C5 C6 1.413(10)
C5 H5 1.04(2)
C6 H6 1.08(2)
C7 C8 1.479(10)
C7 H7A 1.09(2)
C7 H7B 1.113(16)
C7 H7C 1.140(18)
C8 C9 1.382(11)
C9 C10 1.433(11)
C10 C11 1.507(11)
C11 H11A 1.128(14)
C11 H11B 1.092(18)
C11 H11C 1.025(19)

loop_
_geom_hbond_atom_site_label_D
_geom_hbond_atom_site_label_H
_geom_hbond_atom_site_label_A
_geom_hbond_distance_DH
_geom_hbond_distance_HA
_geom_hbond_distance_DA
_geom_hbond_angle_DHA
O1 H1O O2 1.028(12) 1.475(14) 2.432(8) 152.3(15)

loop_
_geom_torsion_atom_site_label_1
_geom_torsion_atom_site_label_2
_geom_torsion_atom_site_label_3
_geom_torsion_atom_site_label_4
_geom_torsion
C6 N1 C2 C3 1.7(13)
N1 C2 C3 C4 -2.0(13)
C2 C3 C4 C5 1.7(14)
C2 C3 C4 C9 178.5(9)
C3 C4 C5 C6 -1.2(13)
C9 C4 C5 C6 -178.0(8)
C2 N1 C6 C5 -1.2(12)
C4 C5 C6 N1 1.0(12)
O1 C8 C9 C10 2.6(15)
C7 C8 C9 C10 177.3(7)
O1 C8 C9 C4 179.3(8)
C7 C8 C9 C4 -5.9(14)
C3 C4 C9 C8 -66.4(13)
C5 C4 C9 C8 110.2(11)
C3 C4 C9 C10 110.4(10)
C5 C4 C9 C10 -73.0(12)
C8 C9 C10 O2 -3.0(15)
C4 C9 C10 O2 -180.0(9)
C8 C9 C10 C11 178.4(7)
C4 C9 C10 C11 1.5(13)

_cod_database_fobs_code 2108188
